data_4323770
loop_
_publ_author_name
'H. V. Rasika Dias'
'Ziyun Wang'
'Wiechang Jin'

_publ_section_title
;
 Synthesis and Chemistry of
 [Hydrotris(3,5-bis(trifluoromethyl)pyrazolyl)borato]silver(I) Complexes
;
_journal_name_full 'Inorganic Chemistry'
_journal_page_first 6205
_journal_page_last 6215
_journal_paper_doi 10.1021/ic9712028
_journal_volume 36
_journal_year 1997
_chemical_formula_sum 'C20 H13 Ag B F18 N7'
_chemical_formula_weight 812.05
_chemical_name_systematic
;
 ?
;
_space_group_IT_number 14
_symmetry_cell_setting monoclinic
_symmetry_space_group_name_Hall '-P 2ybc'
_symmetry_space_group_name_H-M 'P 1 21/c 1'
_atom_sites_solution_hydrogens geom
_atom_sites_solution_primary direct
_atom_sites_solution_secondary difmap
_audit_creation_method SHELXL
_cell_angle_alpha 90.00
_cell_angle_beta 103.761(6)
_cell_angle_gamma 90.00
_cell_formula_units_Z 4
_cell_length_a 11.938(1)
_cell_length_b 23.730(3)
_cell_length_c 10.7606(9)
_cell_measurement_reflns_used 30
_cell_measurement_temperature 193(2)
_cell_measurement_theta_max 12.52
_cell_measurement_theta_min 4.71
_cell_volume 2960.9(5)
_computing_cell_refinement 'Siemens XSCANS'
_computing_data_collection 'Siemens XSCANS'
_computing_data_reduction 'Siemens SHELXTL'
_computing_molecular_graphics 'Siemens SHELXTL'
_computing_publication_material 'Siemens SHELXTL'
_computing_structure_refinement 'SHELXL-93 (Sheldrick, 1993)'
_computing_structure_solution 'SHELXS-86 (Sheldrick, 1990)'
_diffrn_ambient_temperature 193(2)
_diffrn_measurement_device 'Siemens P4'
_diffrn_measurement_method '\w scans'
_diffrn_radiation_monochromator graphite
_diffrn_radiation_source 'fine-focus sealed tube'
_diffrn_radiation_type MoK\a
_diffrn_radiation_wavelength 0.71073
_diffrn_reflns_av_R_equivalents 0.0182
_diffrn_reflns_av_sigmaI/netI 0.0373
_diffrn_reflns_limit_h_max 12
_diffrn_reflns_limit_h_min -12
_diffrn_reflns_limit_k_max 24
_diffrn_reflns_limit_k_min -1
_diffrn_reflns_limit_l_max 11
_diffrn_reflns_limit_l_min -1
_diffrn_reflns_number 5022
_diffrn_reflns_theta_max 22.50
_diffrn_reflns_theta_min 1.76
_diffrn_standards_decay_% 5.76
_diffrn_standards_interval_count 97
_diffrn_standards_number 3
_exptl_absorpt_coefficient_mu 0.820
_exptl_absorpt_correction_T_max 0.9331
_exptl_absorpt_correction_T_min 0.8049
_exptl_absorpt_correction_type psi-scans
_exptl_crystal_colour colorless
_exptl_crystal_density_diffrn 1.822
_exptl_crystal_description plates
_exptl_crystal_F_000 1584
_exptl_crystal_size_max 0.42
_exptl_crystal_size_mid 0.42
_exptl_crystal_size_min 0.20
_refine_diff_density_max 0.984
_refine_diff_density_min -0.446
_refine_diff_density_rms 0.063
_refine_ls_extinction_method none
_refine_ls_goodness_of_fit_all 1.062
_refine_ls_goodness_of_fit_obs 1.079
_refine_ls_matrix_type full
_refine_ls_number_parameters 487
_refine_ls_number_reflns 3865
_refine_ls_number_restraints 0
_refine_ls_restrained_S_all 1.082
_refine_ls_restrained_S_obs 1.079
_refine_ls_R_factor_all 0.0513
_refine_ls_R_factor_obs 0.0363
_refine_ls_shift/esd_max 0.192
_refine_ls_shift/esd_mean 0.012
_refine_ls_structure_factor_coef Fsqd
_refine_ls_weighting_details 'w=1/[\s^2^(Fo^2^)+(0.0304P)^2^+4.9448P] where P=(Fo^2^+2Fc^2^)/3'
_refine_ls_weighting_scheme calc
_refine_ls_wR_factor_all 0.0920
_refine_ls_wR_factor_obs 0.0817
_reflns_number_observed 3166
_reflns_number_total 3867
_reflns_observed_criterion >2sigma(I)
_cod_data_source_file ic9712028_5.cif
_cod_data_source_block rd76d(Compound10)
_cod_depositor_comments
;
The following automatic conversions were performed:

'_refine_ls_weighting_scheme' value 'calc
w=1/[\s^2^(Fo^2^)+(0.0304P)^2^+4.9448P] where P=(Fo^2^+2Fc^2^)/3' was
changed to 'calc'. New tag '_refine_ls_weighting_details' was
created. The value of the new tag was set to
'w=1/[\s^2^(Fo^2^)+(0.0304P)^2^+4.9448P] where P=(Fo^2^+2Fc^2^)/3'.

Automatic conversion script
Id: cif_fix_values 3143 2015-03-26 13:38:13Z robertas 
;
_cod_original_cell_volume 2960.8(6)
_cod_database_code 4323770

loop_
_symmetry_equiv_pos_as_xyz
'x, y, z'
'-x, y+1/2, -z+1/2'
'-x, -y, -z'
'x, -y-1/2, z-1/2'

loop_
_atom_site_aniso_label
_atom_site_aniso_U_11
_atom_site_aniso_U_22
_atom_site_aniso_U_33
_atom_site_aniso_U_23
_atom_site_aniso_U_13
_atom_site_aniso_U_12
Ag 0.0314(2) 0.0551(2) 0.0434(2) -0.0004(2) -0.0110(2) -0.0019(2)
N11 0.027(2) 0.028(2) 0.028(2) 0.001(2) 0.0014(15) -0.0018(15)
N12 0.025(2) 0.035(2) 0.037(2) 0.005(2) 0.002(2) 0.002(2)
N21 0.024(2) 0.028(2) 0.031(2) -0.003(2) 0.001(2) -0.0014(15)
N22 0.029(2) 0.032(2) 0.036(2) -0.005(2) 0.000(2) -0.003(2)
N31 0.026(2) 0.028(2) 0.032(2) -0.001(2) 0.003(2) -0.001(2)
N32 0.032(2) 0.032(2) 0.031(2) 0.001(2) 0.003(2) 0.001(2)
C13 0.031(2) 0.033(2) 0.046(3) 0.006(2) 0.010(2) 0.006(2)
C14 0.050(3) 0.036(3) 0.038(3) -0.002(2) 0.016(2) 0.004(2)
C15 0.040(3) 0.031(2) 0.033(2) 0.001(2) 0.006(2) -0.002(2)
C16 0.035(3) 0.047(3) 0.061(3) 0.010(3) 0.016(3) 0.008(2)
C17 0.051(3) 0.044(3) 0.045(3) -0.012(3) 0.004(3) 0.000(2)
C23 0.037(3) 0.035(3) 0.045(3) -0.005(2) 0.010(2) -0.004(2)
C24 0.049(3) 0.029(3) 0.057(3) 0.001(2) 0.007(3) -0.003(2)
C25 0.031(2) 0.030(2) 0.042(3) 0.001(2) 0.007(2) 0.001(2)
C26 0.055(4) 0.050(4) 0.058(4) -0.011(3) 0.004(3) -0.015(3)
C27 0.045(3) 0.038(3) 0.048(3) 0.009(3) 0.002(2) 0.002(2)
C33 0.043(3) 0.029(2) 0.035(2) 0.001(2) 0.012(2) 0.003(2)
C34 0.048(3) 0.040(3) 0.052(3) 0.006(2) 0.022(2) -0.001(2)
C35 0.031(2) 0.032(2) 0.043(3) -0.003(2) 0.012(2) -0.003(2)
C36 0.059(4) 0.049(4) 0.042(3) 0.007(3) 0.012(3) 0.005(3)
C37 0.031(3) 0.050(3) 0.059(3) 0.000(3) 0.012(2) -0.007(2)
F16A 0.039(2) 0.158(4) 0.089(3) -0.022(3) 0.004(2) 0.001(2)
F16B 0.036(2) 0.156(4) 0.216(5) 0.127(4) 0.023(2) 0.003(2)
F16C 0.049(2) 0.087(3) 0.165(4) -0.025(3) 0.014(2) 0.025(2)
F17A 0.073(2) 0.065(2) 0.070(2) -0.040(2) 0.006(2) -0.006(2)
F17B 0.053(2) 0.068(2) 0.073(2) -0.022(2) 0.017(2) -0.025(2)
F17C 0.062(2) 0.071(2) 0.053(2) -0.005(2) -0.0190(15) 0.006(2)
F26A 0.055(6) 0.069(6) 0.181(12) -0.039(6) -0.044(8) -0.002(5)
F26B 0.118(8) 0.172(16) 0.079(8) -0.079(11) 0.047(7) -0.088(10)
F26C 0.114(9) 0.055(7) 0.100(8) 0.000(5) -0.027(6) -0.052(6)
F26D 0.156(26) 0.086(15) 0.053(14) 0.003(10) -0.053(15) -0.061(14)
F26E 0.155(21) 0.048(12) 0.115(21) -0.056(14) -0.031(15) 0.007(12)
F26F 0.092(19) 0.219(41) 0.184(26) -0.157(28) 0.091(19) -0.118(24)
F27A 0.035(2) 0.065(2) 0.066(2) 0.011(2) -0.0037(14) 0.0037(13)
F27B 0.079(2) 0.049(2) 0.073(2) 0.031(2) -0.013(2) 0.000(2)
F27C 0.066(2) 0.066(2) 0.038(2) -0.0014(15) -0.0001(14) 0.000(2)
F36A 0.065(5) 0.173(20) 0.063(5) 0.053(8) 0.016(4) 0.048(8)
F36B 0.126(8) 0.058(5) 0.036(3) -0.001(3) 0.002(4) 0.011(5)
F36C 0.142(13) 0.051(4) 0.077(6) 0.033(4) -0.014(8) -0.020(5)
F36D 0.127(41) 0.091(18) 0.064(23) 0.045(16) -0.055(27) -0.049(21)
F36E 0.114(19) 0.189(68) 0.064(16) 0.073(28) 0.057(15) 0.068(32)
F36F 0.103(26) 0.061(16) 0.053(9) 0.021(9) 0.013(12) 0.052(16)
F37A 0.034(2) 0.118(3) 0.103(3) 0.034(2) 0.025(2) -0.002(2)
F37B 0.043(2) 0.075(2) 0.087(2) -0.022(2) -0.010(2) -0.007(2)
F37C 0.038(2) 0.055(2) 0.082(2) 0.015(2) 0.0074(15) 0.0099(13)
B 0.021(2) 0.030(3) 0.030(2) 0.001(2) -0.004(2) -0.001(2)
N 0.039(2) 0.077(3) 0.056(3) 0.002(2) -0.015(2) -0.008(2)
C1 0.045(3) 0.061(4) 0.053(3) 0.011(3) -0.006(3) -0.005(3)
C2 0.042(3) 0.073(4) 0.060(4) 0.013(3) -0.018(3) -0.021(3)
C3 0.046(4) 0.159(8) 0.117(6) -0.006(6) -0.004(4) -0.015(4)
C4 0.097(5) 0.075(5) 0.116(6) 0.005(4) -0.040(5) -0.028(4)
C5 0.090(5) 0.116(6) 0.072(4) 0.031(4) -0.035(4) -0.044(4)

loop_
_atom_site_label
_atom_site_type_symbol
_atom_site_fract_x
_atom_site_fract_y
_atom_site_fract_z
_atom_site_U_iso_or_equiv
_atom_site_thermal_displace_type
_atom_site_occupancy
_atom_site_calc_flag
_atom_site_refinement_flags
_atom_site_disorder_group
Ag Ag 0.97834(3) 0.13207(2) 0.69005(3) 0.04666(14) Uani 1 d . .
N11 N 0.8229(3) 0.09681(14) 0.4157(3) 0.0286(8) Uani 1 d . .
N12 N 0.9367(3) 0.10451(15) 0.4710(3) 0.0330(8) Uani 1 d . .
N21 N 0.7701(3) 0.19294(14) 0.4860(3) 0.0290(8) Uani 1 d . .
N22 N 0.8570(3) 0.20679(14) 0.5881(3) 0.0336(8) Uani 1 d . .
N31 N 0.7093(3) 0.10369(14) 0.5861(3) 0.0295(8) Uani 1 d . .
N32 N 0.8003(3) 0.08809(14) 0.6821(3) 0.0326(8) Uani 1 d . .
C13 C 0.9947(4) 0.0717(2) 0.4081(4) 0.0365(11) Uani 1 d . .
C14 C 0.9207(4) 0.0417(2) 0.3110(4) 0.0404(11) Uani 1 d . .
H14 H 0.9403(4) 0.0156(2) 0.2528(4) 0.049 Uiso 1 calc R .
C15 C 0.8126(4) 0.0588(2) 0.3191(4) 0.0349(10) Uani 1 d . .
C16 C 1.1224(4) 0.0733(2) 0.4409(5) 0.0470(12) Uani 1 d . .
C17 C 0.7002(4) 0.0393(2) 0.2396(5) 0.0479(12) Uani 1 d . .
C23 C 0.8773(4) 0.2612(2) 0.5749(4) 0.0391(11) Uani 1 d . .
C24 C 0.8056(4) 0.2835(2) 0.4671(5) 0.0460(12) Uani 1 d . .
H24 H 0.8033(4) 0.3212(2) 0.4368(5) 0.055 Uiso 1 calc R .
C25 C 0.7381(4) 0.2392(2) 0.4133(4) 0.0348(10) Uani 1 d . .
C26 C 0.9704(5) 0.2903(2) 0.6730(6) 0.0560(14) Uani 1 d . .
C27 C 0.6451(4) 0.2400(2) 0.2935(5) 0.0449(12) Uani 1 d . .
C33 C 0.7555(4) 0.0627(2) 0.7695(4) 0.0353(10) Uani 1 d . .
C34 C 0.6361(4) 0.0616(2) 0.7333(5) 0.0448(12) Uani 1 d . .
H34 H 0.5842(4) 0.0461(2) 0.7788(5) 0.054 Uiso 1 calc R .
C35 C 0.6101(4) 0.0880(2) 0.6170(4) 0.0350(10) Uani 1 d . .
C36 C 0.8333(5) 0.0393(2) 0.8879(5) 0.0497(13) Uani 1 d . .
C37 C 0.4930(4) 0.1000(2) 0.5371(5) 0.0467(12) Uani 1 d . .
F16A F 1.1665(3) 0.0824(2) 0.5664(4) 0.0973(13) Uani 1 d . .
F16B F 1.1651(3) 0.1123(2) 0.3864(5) 0.137(2) Uani 1 d . .
F16C F 1.1684(3) 0.0251(2) 0.4261(4) 0.1024(14) Uani 1 d . .
F17A F 0.7154(3) -0.00576(13) 0.1710(3) 0.0712(9) Uani 1 d . .
F17B F 0.6266(2) 0.02375(13) 0.3093(3) 0.0643(8) Uani 1 d . .
F17C F 0.6466(3) 0.07806(13) 0.1579(3) 0.0673(9) Uani 1 d . .
F26A F 1.0680(11) 0.2625(6) 0.6925(19) 0.114(6) Uani 0.66(3) d P .
F26B F 0.9476(14) 0.2972(12) 0.7825(13) 0.119(7) Uani 0.66(3) d P .
F26C F 0.9952(15) 0.3399(6) 0.6308(17) 0.098(5) Uani 0.66(3) d P .
F26D F 0.9841(37) 0.2666(14) 0.7819(24) 0.112(13) Uani 0.34(3) d P .
F26E F 0.9392(37) 0.3415(11) 0.6899(38) 0.117(13) Uani 0.34(3) d P .
F26F F 1.0658(28) 0.2886(26) 0.6519(43) 0.155(20) Uani 0.34(3) d P .
F27A F 0.5412(2) 0.22764(12) 0.3138(3) 0.0579(8) Uani 1 d . .
F27B F 0.6367(3) 0.29100(12) 0.2404(3) 0.0723(10) Uani 1 d . .
F27C F 0.6627(2) 0.20318(12) 0.2064(3) 0.0586(8) Uani 1 d . .
F36A F 0.9424(6) 0.0355(7) 0.8802(7) 0.100(8) Uani 0.75(4) d P .
F36B F 0.8375(9) 0.0717(3) 0.9888(5) 0.076(4) Uani 0.75(4) d P .
F36C F 0.8010(10) -0.0097(3) 0.9194(8) 0.096(7) Uani 0.75(4) d P .
F36D F 0.9130(33) 0.0740(11) 0.9377(30) 0.107(26) Uani 0.25(4) d P .
F36E F 0.7778(21) 0.0265(22) 0.9716(24) 0.116(28) Uani 0.25(4) d P .
F36F F 0.8852(29) -0.0064(10) 0.8637(16) 0.074(14) Uani 0.25(4) d P .
F37A F 0.4142(2) 0.0903(2) 0.6046(4) 0.0838(11) Uani 1 d . .
F37B F 0.4640(2) 0.06851(14) 0.4323(3) 0.0727(9) Uani 1 d . .
F37C F 0.4793(2) 0.15333(12) 0.4985(3) 0.0594(8) Uani 1 d . .
B B 0.7291(4) 0.1309(2) 0.4619(4) 0.0290(10) Uani 1 d . .
N N 1.1329(4) 0.1383(2) 0.8353(4) 0.0617(12) Uani 1 d . .
C1 C 1.2167(5) 0.1497(2) 0.9064(5) 0.0559(14) Uani 1 d . .
C2 C 1.3257(4) 0.1655(3) 0.9951(5) 0.063(2) Uani 1 d . .
C3 C 1.4241(5) 0.1470(4) 0.9361(8) 0.111(3) Uani 1 d . .
H3A H 1.4145(29) 0.1644(21) 0.8516(27) 0.167 Uiso 1 calc R .
H3B H 1.4231(33) 0.1059(4) 0.9274(54) 0.167 Uiso 1 calc R .
H3C H 1.4979(6) 0.1589(23) 0.9915(31) 0.167 Uiso 1 calc R .
C4 C 1.3260(6) 0.2289(3) 1.0101(8) 0.107(3) Uani 1 d . .
H4A H 1.3157(50) 0.2467(3) 0.9259(10) 0.160 Uiso 1 calc R .
H4B H 1.3997(21) 0.2409(4) 1.0653(47) 0.160 Uiso 1 calc R .
H4C H 1.2629(32) 0.2402(4) 1.0486(51) 0.160 Uiso 1 calc R .
C5 C 1.3346(6) 0.1362(3) 1.1226(6) 0.102(3) Uani 1 d . .
H5A H 1.2665(24) 0.1452(19) 1.1548(26) 0.152 Uiso 1 calc R .
H5B H 1.4041(27) 0.1491(18) 1.1842(17) 0.152 Uiso 1 calc R .
H5C H 1.3389(47) 0.0954(4) 1.1111(12) 0.152 Uiso 1 calc R .
H H 0.6519(32) 0.1304(15) 0.3943(36) 0.025(10) Uiso 1 d . .

loop_
_atom_type_symbol
_atom_type_description
_atom_type_scat_dispersion_real
_atom_type_scat_dispersion_imag
_atom_type_scat_source
C C 0.0033 0.0016 'International Tables Vol C Tables 4.2.6.8 and 6.1.1.4'
H H 0.0000 0.0000 'International Tables Vol C Tables 4.2.6.8 and 6.1.1.4'
B B 0.0013 0.0007 'International Tables Vol C Tables 4.2.6.8 and 6.1.1.4'
N N 0.0061 0.0033 'International Tables Vol C Tables 4.2.6.8 and 6.1.1.4'
F F 0.0171 0.0103 'International Tables Vol C Tables 4.2.6.8 and 6.1.1.4'
Ag Ag -0.8971 1.1015 'International Tables Vol C Tables 4.2.6.8 and 6.1.1.4'

loop_
_geom_angle_atom_site_label_1
_geom_angle_atom_site_label_2
_geom_angle_atom_site_label_3
_geom_angle
_geom_angle_site_symmetry_1
_geom_angle_site_symmetry_3
_geom_angle_publ_flag
N Ag N32 132.71(15) . . ?
N Ag N12 133.5(2) . . ?
N32 Ag N12 82.41(11) . . ?
N Ag N22 127.88(15) . . ?
N32 Ag N22 82.43(11) . . ?
N12 Ag N22 77.77(11) . . ?
N12 N11 C15 108.8(3) . . ?
N12 N11 B 120.7(3) . . ?
C15 N11 B 130.4(3) . . ?
C13 N12 N11 106.6(3) . . ?
C13 N12 Ag 130.8(3) . . ?
N11 N12 Ag 114.9(2) . . ?
C25 N21 N22 109.2(3) . . ?
C25 N21 B 129.7(3) . . ?
N22 N21 B 120.9(3) . . ?
C23 N22 N21 105.8(3) . . ?
C23 N22 Ag 131.7(3) . . ?
N21 N22 Ag 117.1(2) . . ?
C35 N31 N32 109.0(3) . . ?
C35 N31 B 130.3(3) . . ?
N32 N31 B 120.6(3) . . ?
C33 N32 N31 106.1(3) . . ?
C33 N32 Ag 133.4(3) . . ?
N31 N32 Ag 117.3(2) . . ?
N12 C13 C14 111.6(4) . . ?
N12 C13 C16 119.7(4) . . ?
C14 C13 C16 128.6(4) . . ?
C15 C14 C13 103.8(4) . . ?
N11 C15 C14 109.2(4) . . ?
N11 C15 C17 123.5(4) . . ?
C14 C15 C17 127.3(4) . . ?
F16B C16 F16C 111.1(5) . . ?
F16B C16 F16A 104.1(5) . . ?
F16C C16 F16A 100.9(4) . . ?
F16B C16 C13 114.4(4) . . ?
F16C C16 C13 113.0(4) . . ?
F16A C16 C13 112.2(4) . . ?
F17C C17 F17B 106.7(4) . . ?
F17C C17 F17A 107.2(4) . . ?
F17B C17 F17A 106.4(4) . . ?
F17C C17 C15 113.2(4) . . ?
F17B C17 C15 112.9(4) . . ?
F17A C17 C15 110.1(4) . . ?
N22 C23 C24 111.8(4) . . ?
N22 C23 C26 119.6(4) . . ?
C24 C23 C26 128.6(4) . . ?
C25 C24 C23 104.3(4) . . ?
N21 C25 C24 108.9(4) . . ?
N21 C25 C27 124.3(4) . . ?
C24 C25 C27 126.8(4) . . ?
F26F C26 F26D 103.7(22) . . ?
F26F C26 F26B 126.2(17) . . ?
F26D C26 F26B 38.7(14) . . ?
F26F C26 F26E 111.8(17) . . ?
F26D C26 F26E 105.2(15) . . ?
F26B C26 F26E 67.7(15) . . ?
F26F C26 F26A 34.5(28) . . ?
F26D C26 F26A 73.6(19) . . ?
F26B C26 F26A 107.0(11) . . ?
F26E C26 F26A 136.3(16) . . ?
F26F C26 F26C 70.6(25) . . ?
F26D C26 F26C 136.0(9) . . ?
F26B C26 F26C 108.4(8) . . ?
F26E C26 F26C 46.2(18) . . ?
F26A C26 F26C 103.9(9) . . ?
F26F C26 C23 115.0(11) . . ?
F26D C26 C23 110.8(10) . . ?
F26B C26 C23 114.9(7) . . ?
F26E C26 C23 109.8(11) . . ?
F26A C26 C23 111.2(7) . . ?
F26C C26 C23 110.8(6) . . ?
F27B C27 F27C 107.6(4) . . ?
F27B C27 F27A 106.8(4) . . ?
F27C C27 F27A 106.1(4) . . ?
F27B C27 C25 110.4(4) . . ?
F27C C27 C25 113.0(4) . . ?
F27A C27 C25 112.6(4) . . ?
N32 C33 C34 111.6(4) . . ?
N32 C33 C36 119.8(4) . . ?
C34 C33 C36 128.5(4) . . ?
C35 C34 C33 104.1(4) . . ?
N31 C35 C34 109.2(4) . . ?
N31 C35 C37 124.2(4) . . ?
C34 C35 C37 126.5(4) . . ?
F36D C36 F36E 108.6(19) . . ?
F36D C36 F36C 135.0(8) . . ?
F36E C36 F36C 50.5(19) . . ?
F36D C36 F36F 106.0(17) . . ?
F36E C36 F36F 107.1(17) . . ?
F36C C36 F36F 59.5(12) . . ?
F36D C36 F36B 53.2(21) . . ?
F36E C36 F36B 58.9(21) . . ?
F36C C36 F36B 105.2(6) . . ?
F36F C36 F36B 136.0(9) . . ?
F36D C36 F36A 54.9(20) . . ?
F36E C36 F36A 135.2(9) . . ?
F36C C36 F36A 108.2(7) . . ?
F36F C36 F36A 54.0(13) . . ?
F36B C36 F36A 104.2(7) . . ?
F36D C36 C33 111.7(8) . . ?
F36E C36 C33 111.6(9) . . ?
F36C C36 C33 113.1(5) . . ?
F36F C36 C33 111.5(8) . . ?
F36B C36 C33 112.3(5) . . ?
F36A C36 C33 113.2(5) . . ?
F37B C37 F37C 106.4(4) . . ?
F37B C37 F37A 106.9(4) . . ?
F37C C37 F37A 106.4(4) . . ?
F37B C37 C35 113.8(4) . . ?
F37C C37 C35 113.1(4) . . ?
F37A C37 C35 109.8(4) . . ?
F26F F26A C26 65.6(26) . . ?
F26F F26A F26D 111.6(27) . . ?
C26 F26A F26D 52.1(10) . . ?
F26D F26B C26 70.2(20) . . ?
F26D F26B F26E 124.9(25) . . ?
C26 F26B F26E 56.7(10) . . ?
F26E F26C C26 65.7(14) . . ?
F26E F26C F26F 111.7(20) . . ?
C26 F26C F26F 51.3(11) . . ?
F26B F26D C26 71.1(17) . . ?
F26B F26D F26A 118.0(27) . . ?
C26 F26D F26A 54.3(15) . . ?
F26C F26E C26 68.1(16) . . ?
F26C F26E F26B 117.0(22) . . ?
C26 F26E F26B 55.6(10) . . ?
F26A F26F C26 79.9(24) . . ?
F26A F26F F26C 135.3(30) . . ?
C26 F26F F26C 58.1(19) . . ?
F36F F36A F36D 118.9(17) . . ?
F36F F36A C36 62.1(9) . . ?
F36D F36A C36 60.3(13) . . ?
F36D F36B F36E 116.0(15) . . ?
F36D F36B C36 61.3(12) . . ?
F36E F36B C36 58.8(10) . . ?
F36E F36C F36F 120.7(18) . . ?
F36E F36C C36 63.8(15) . . ?
F36F F36C C36 60.7(8) . . ?
F36B F36D F36A 124.2(17) . . ?
F36B F36D C36 65.4(16) . . ?
F36A F36D C36 64.8(13) . . ?
F36C F36E F36B 122.1(18) . . ?
F36C F36E C36 65.7(11) . . ?
F36B F36E C36 62.4(15) . . ?
F36A F36F F36C 117.5(14) . . ?
F36A F36F C36 63.9(10) . . ?
F36C F36F C36 59.9(9) . . ?
N31 B N21 110.9(3) . . ?
N31 B N11 109.1(3) . . ?
N21 B N11 108.9(3) . . ?
C1 N Ag 169.6(4) . . ?
N C1 C2 178.3(6) . . ?
C1 C2 C4 107.6(5) . . ?
C1 C2 C5 109.3(5) . . ?
C4 C2 C5 111.2(6) . . ?
C1 C2 C3 107.9(5) . . ?
C4 C2 C3 110.3(6) . . ?
C5 C2 C3 110.4(6) . . ?

loop_
_geom_bond_atom_site_label_1
_geom_bond_atom_site_label_2
_geom_bond_distance
_geom_bond_site_symmetry_2
_geom_bond_publ_flag
Ag N 2.120(4) . ?
Ag N32 2.351(3) . ?
Ag N12 2.382(3) . ?
Ag N22 2.385(3) . ?
N11 N12 1.359(4) . ?
N11 C15 1.360(5) . ?
N11 B 1.555(6) . ?
N12 C13 1.328(5) . ?
N21 C25 1.348(5) . ?
N21 N22 1.359(4) . ?
N21 B 1.555(6) . ?
N22 C23 1.328(5) . ?
N31 C35 1.356(5) . ?
N31 N32 1.360(4) . ?
N31 B 1.552(6) . ?
N32 C33 1.333(5) . ?
C13 C14 1.393(6) . ?
C13 C16 1.482(6) . ?
C14 C15 1.374(6) . ?
C15 C17 1.483(6) . ?
C16 F16B 1.265(6) . ?
C16 F16C 1.296(6) . ?
C16 F16A 1.345(6) . ?
C17 F17C 1.326(6) . ?
C17 F17B 1.335(6) . ?
C17 F17A 1.337(5) . ?
C23 C24 1.373(6) . ?
C23 C26 1.505(7) . ?
C24 C25 1.368(6) . ?
C25 C27 1.488(6) . ?
C26 F26F 1.21(2) . ?
C26 F26D 1.27(2) . ?
C26 F26B 1.281(11) . ?
C26 F26E 1.30(2) . ?
C26 F26A 1.312(12) . ?
C26 F26C 1.320(10) . ?
C27 F27B 1.333(5) . ?
C27 F27C 1.333(6) . ?
C27 F27A 1.342(5) . ?
C33 C34 1.385(6) . ?
C33 C36 1.493(6) . ?
C34 C35 1.368(6) . ?
C35 C37 1.484(6) . ?
C36 F36D 1.27(2) . ?
C36 F36E 1.28(2) . ?
C36 F36C 1.295(7) . ?
C36 F36F 1.306(15) . ?
C36 F36B 1.321(7) . ?
C36 F36A 1.327(8) . ?
C37 F37B 1.328(6) . ?
C37 F37C 1.330(5) . ?
C37 F37A 1.338(5) . ?
F26A F26F 0.75(6) . ?
F26A F26D 1.55(4) . ?
F26B F26D 0.85(3) . ?
F26B F26E 1.44(3) . ?
F26C F26E 1.03(4) . ?
F26C F26F 1.47(5) . ?
F36A F36F 1.19(3) . ?
F36A F36D 1.20(4) . ?
F36B F36D 1.16(4) . ?
F36B F36E 1.28(4) . ?
F36C F36E 1.10(4) . ?
F36C F36F 1.29(2) . ?
N C1 1.139(6) . ?
C1 C2 1.468(7) . ?
C2 C4 1.512(9) . ?
C2 C5 1.519(8) . ?
C2 C3 1.526(9) . ?
